data_1530646
loop_
_publ_author_name
'Rochere, M.'
'Kahn, A.'
'd'Yvoire, F.'
'Bretey, E.'

_publ_section_title
;
 Crystal Structure and Cation Transport Properties of the
 Ortho-Diphosphates Na7 (M P2 O7)4 P O4 (M=Al,Cr,Fe)
;
_journal_name_full 'Materials Research Bulletin'
_journal_page_first 27
_journal_page_last 34
_journal_volume 20
_journal_year 1985
_chemical_formula_sum 'Fe4 Na7 O32 P9'
_chemical_name_systematic 'Na7 Fe4 (P2 O7)4 P O4'
_space_group_IT_number 114
_symmetry_space_group_name_Hall 'P -4 2n'
_symmetry_space_group_name_H-M 'P -4 21 c'
_cell_angle_alpha 90
_cell_angle_beta 90
_cell_angle_gamma 90
_cell_formula_units_Z 2
_cell_length_a 14.105
_cell_length_b 14.105
_cell_length_c 6.378
_cell_volume 1268.910
_citation_journal_id_ASTM MRBUAC
_cod_data_source_file Rochere_MRBUAC_1985_1173.cif
_cod_data_source_block Fe4Na7O32P9
_cod_original_cell_volume 1268.91
_cod_database_code 1530646

loop_
_symmetry_equiv_pos_as_xyz
x,y,z
y,-x,-z
-x,-y,z
-y,x,-z
x+1/2,-y+1/2,-z+1/2
-y+1/2,-x+1/2,z+1/2
-x+1/2,y+1/2,-z+1/2
y+1/2,x+1/2,z+1/2

loop_
_atom_site_label
_atom_site_type_symbol
_atom_site_fract_x
_atom_site_fract_y
_atom_site_fract_z
_atom_site_occupancy
_atom_site_U_iso_or_equiv
O7 O-2 0.5688 0.905 0.5797 1 0.0
O1 O-2 0.4399 0.5646 0.3556 1 0.0
P1 P+5 0.5557 0.8009 0.6068 1 0.0
O2 O-2 0.3592 0.681 0.6858 1 0.0
P2 P+5 0.3872 0.749 0.8595 1 0.0
O5 O-2 0.648 0.7544 0.67 1 0.0
Na2 Na+1 0.4849 0.9836 0.3309 0.5 0.0
O8 O-2 0.4906 0.7864 0.8113 1 0.0
P3 P+5 0.5 0.5 0.5 1 0.0
O3 O-2 0.5074 0.7505 0.426 1 0.0
Fe1 Fe+3 0.3805 0.6906 0.3742 1 0.0
Na1 Na+1 0.5928 0.7572 0.1102 1 0.0
O6 O-2 0.3266 0.8358 0.8774 1 0.0
Na3 Na+1 0.5 0.5 0 1 0.0
O4 O-2 0.4013 0.6925 0.0607 1 0.0
